data_4329879
loop_
_publ_author_name
'Arunabha Thakur'
'Soumik Sao'
'V. Ramkumar'
'Sundargopal Ghosh'

_publ_section_title
;
 Novel Class of Heterometallic Cubane and Boride Clusters Containing
 Heavier Group 16 Elements
;
_journal_name_full 'Inorganic Chemistry'
_journal_page_first 8322
_journal_page_last 8330
_journal_paper_doi 10.1021/ic3008602
_journal_volume 51
_journal_year 2012
_chemical_formula_moiety 'C80 H132 B15 Cl3 Mo13 '
_chemical_formula_sum 'C80 H132 B15 Cl3 Mo13'
_chemical_formula_weight 2609.58
_chemical_name_systematic
; 
 ? 
;
_space_group_IT_number 61
_symmetry_cell_setting orthorhombic
_symmetry_space_group_name_Hall '-P 2ac 2ab'
_symmetry_space_group_name_H-M 'P b c a'
_atom_sites_solution_hydrogens geom
_atom_sites_solution_primary direct
_atom_sites_solution_secondary difmap
_audit_creation_method SHELXL-97
_cell_angle_alpha 90.00
_cell_angle_beta 90.00
_cell_angle_gamma 90.00
_cell_formula_units_Z 2
_cell_length_a 14.900(3)
_cell_length_b 21.774(4)
_cell_length_c 16.047(3)
_cell_measurement_reflns_used 2486
_cell_measurement_temperature 293(2)
_cell_measurement_theta_max 24.5
_cell_measurement_theta_min 2.6
_cell_volume 5206.2(17)
_computing_cell_refinement 'APEX2/SAINT (Bruker, 2004)'
_computing_data_collection 'APEX2 (Bruker, 2004)'
_computing_data_reduction 'SAINT/XPREP (Bruker, 2004)'
_computing_molecular_graphics 'ORTEP3 (Farrugia, 1997) and Mercury (Bruno et al., 2002)'
_computing_publication_material 'SHELXL-97 (Sheldrick, 2008)'
_computing_structure_refinement 'SHELXL-97 (Sheldrick, 2008)'
_computing_structure_solution 'SIR92 (Altornare et al., 1993)'
_diffrn_ambient_temperature 293(2)
_diffrn_measured_fraction_theta_full 1.000
_diffrn_measured_fraction_theta_max 1.000
_diffrn_measurement_device_type 'Bruker axs kappa apex2 CCD diffractometer'
_diffrn_measurement_method '\w and \f scan'
_diffrn_radiation_monochromator graphite
_diffrn_radiation_source 'fine-focus sealed tube'
_diffrn_radiation_type MoK\a
_diffrn_radiation_wavelength 0.71073
_diffrn_reflns_av_R_equivalents 0.0360
_diffrn_reflns_av_sigmaI/netI 0.0315
_diffrn_reflns_limit_h_max 17
_diffrn_reflns_limit_h_min -16
_diffrn_reflns_limit_k_max 25
_diffrn_reflns_limit_k_min -25
_diffrn_reflns_limit_l_max 10
_diffrn_reflns_limit_l_min -19
_diffrn_reflns_number 19036
_diffrn_reflns_theta_full 25.00
_diffrn_reflns_theta_max 25.00
_diffrn_reflns_theta_min 2.09
_diffrn_standards_decay_% 0
_exptl_absorpt_coefficient_mu 1.619
_exptl_absorpt_correction_T_max 0.892
_exptl_absorpt_correction_T_min 0.701
_exptl_absorpt_correction_type multi-scan
_exptl_absorpt_process_details 'SADABS (Bruker, 1999)'
_exptl_crystal_colour pink
_exptl_crystal_density_diffrn 1.665
_exptl_crystal_description block
_exptl_crystal_F_000 2568
_exptl_crystal_size_max 0.20
_exptl_crystal_size_mid 0.15
_exptl_crystal_size_min 0.10
_refine_diff_density_max 1.230
_refine_diff_density_min -0.605
_refine_diff_density_rms 0.096
_refine_ls_extinction_method none
_refine_ls_goodness_of_fit_ref 1.189
_refine_ls_hydrogen_treatment mixed
_refine_ls_matrix_type full
_refine_ls_number_parameters 306
_refine_ls_number_reflns 4580
_refine_ls_number_restraints 17
_refine_ls_restrained_S_all 1.197
_refine_ls_R_factor_all 0.0583
_refine_ls_R_factor_gt 0.0448
_refine_ls_shift/su_max 0.001
_refine_ls_shift/su_mean 0.000
_refine_ls_structure_factor_coef Fsqd
_refine_ls_weighting_details 'calc w=1/[\s^2^(Fo^2^)+(0.0247P)^2^+22.6804P] where P=(Fo^2^+2Fc^2^)/3'
_refine_ls_weighting_scheme calc
_refine_ls_wR_factor_gt 0.1054
_refine_ls_wR_factor_ref 0.1100
_reflns_number_gt 3748
_reflns_number_total 4580
_reflns_threshold_expression >2sigma(I)
_cod_data_source_file ic3008602_si_001_1.cif
_cod_data_source_block shelxl1
_cod_original_cell_volume 5206.2(18)
_cod_original_sg_symbol_Hall '-P 2ac 2ab '
_cod_database_code 4329879

loop_
_symmetry_equiv_pos_as_xyz
'x, y, z'
'-x+1/2, -y, z+1/2'
'x+1/2, -y+1/2, -z'
'-x, y+1/2, -z+1/2'
'-x, -y, -z'
'x-1/2, y, -z-1/2'
'-x-1/2, y-1/2, z'
'x, -y-1/2, z-1/2'

loop_
_atom_site_label
_atom_site_type_symbol
_atom_site_fract_x
_atom_site_fract_y
_atom_site_fract_z
_atom_site_U_iso_or_equiv
_atom_site_adp_type
_atom_site_occupancy
_atom_site_symmetry_multiplicity
_atom_site_calc_flag
_atom_site_refinement_flags
_atom_site_disorder_assembly
_atom_site_disorder_group
C1 C -0.2250(5) 0.2932(3) 1.1502(4) 0.0564(18) Uani 1 1 d . . .
C2 C -0.2181(4) 0.2490(3) 1.0860(4) 0.0478(16) Uani 1 1 d . . .
C3 C -0.1251(4) 0.2374(3) 1.0722(4) 0.0434(15) Uani 1 1 d . . .
C4 C -0.0747(4) 0.2753(3) 1.1274(4) 0.0462(16) Uani 1 1 d . . .
C5 C -0.1355(5) 0.3098(3) 1.1757(4) 0.0531(17) Uani 1 1 d . . .
C6 C -0.3102(6) 0.3137(5) 1.1937(6) 0.093(3) Uani 1 1 d . . .
H6A H -0.3000 0.3527 1.2202 0.140 Uiso 1 1 calc R . .
H6B H -0.3268 0.2839 1.2349 0.140 Uiso 1 1 calc R . .
H6C H -0.3576 0.3177 1.1535 0.140 Uiso 1 1 calc R . .
C7 C -0.2957(5) 0.2149(4) 1.0477(5) 0.068(2) Uani 1 1 d . . .
H7A H -0.3453 0.2425 1.0403 0.101 Uiso 1 1 calc R . .
H7B H -0.3133 0.1819 1.0838 0.101 Uiso 1 1 calc R . .
H7C H -0.2779 0.1986 0.9947 0.101 Uiso 1 1 calc R . .
C8 C -0.0874(6) 0.1894(3) 1.0149(5) 0.068(2) Uani 1 1 d . . .
H8A H -0.0306 0.2030 0.9936 0.103 Uiso 1 1 calc R . .
H8B H -0.1282 0.1828 0.9695 0.103 Uiso 1 1 calc R . .
H8C H -0.0794 0.1517 1.0450 0.103 Uiso 1 1 calc R . .
C9 C 0.0256(5) 0.2732(4) 1.1376(5) 0.067(2) Uani 1 1 d . . .
H9A H 0.0404 0.2506 1.1872 0.101 Uiso 1 1 calc R . .
H9B H 0.0486 0.3142 1.1421 0.101 Uiso 1 1 calc R . .
H9C H 0.0519 0.2533 1.0901 0.101 Uiso 1 1 calc R . .
C10 C -0.1121(7) 0.3519(4) 1.2471(5) 0.086(3) Uani 1 1 d . . .
H10A H -0.1556 0.3843 1.2504 0.130 Uiso 1 1 calc R . .
H10B H -0.0536 0.3691 1.2381 0.130 Uiso 1 1 calc R . .
H10C H -0.1123 0.3290 1.2982 0.130 Uiso 1 1 calc R . .
C11 C -0.3121(5) 0.4891(4) 0.8677(5) 0.063(2) Uani 1 1 d . . .
C12 C -0.3039(5) 0.4403(3) 0.8080(5) 0.063(2) Uani 1 1 d . . .
C13 C -0.2201(6) 0.4460(3) 0.7678(4) 0.060(2) Uani 1 1 d . . .
C14 C -0.1757(5) 0.4978(3) 0.8013(4) 0.0541(18) Uani 1 1 d . . .
C15 C -0.2316(5) 0.5234(3) 0.8620(4) 0.0533(18) Uani 1 1 d . . .
C16 C -0.3952(6) 0.5045(5) 0.9175(6) 0.105(4) Uani 1 1 d . . .
H16A H -0.4324 0.5321 0.8860 0.157 Uiso 1 1 calc R . .
H16B H -0.3781 0.5238 0.9689 0.157 Uiso 1 1 calc R . .
H16C H -0.4280 0.4676 0.9291 0.157 Uiso 1 1 calc R . .
C17 C -0.3775(7) 0.3946(5) 0.7845(7) 0.117(4) Uani 1 1 d . . .
H17A H -0.4129 0.4112 0.7398 0.175 Uiso 1 1 calc R . .
H17B H -0.4152 0.3873 0.8320 0.175 Uiso 1 1 calc R . .
H17C H -0.3506 0.3567 0.7670 0.175 Uiso 1 1 calc R . .
C18 C -0.1846(8) 0.4081(5) 0.6957(6) 0.109(4) Uani 1 1 d . . .
H18A H -0.2098 0.4230 0.6445 0.163 Uiso 1 1 calc R . .
H18B H -0.2012 0.3659 0.7034 0.163 Uiso 1 1 calc R . .
H18C H -0.1204 0.4114 0.6936 0.163 Uiso 1 1 calc R . .
C19 C -0.0873(6) 0.5232(4) 0.7714(6) 0.089(3) Uani 1 1 d . . .
H19A H -0.0474 0.4899 0.7584 0.134 Uiso 1 1 calc R . .
H19B H -0.0612 0.5483 0.8142 0.134 Uiso 1 1 calc R . .
H19C H -0.0969 0.5476 0.7223 0.134 Uiso 1 1 calc R . .
C20 C -0.2134(7) 0.5812(4) 0.9119(5) 0.088(3) Uani 1 1 d . . .
H20A H -0.2318 0.6165 0.8802 0.132 Uiso 1 1 calc R . .
H20B H -0.1504 0.5841 0.9238 0.132 Uiso 1 1 calc R . .
H20C H -0.2464 0.5798 0.9632 0.132 Uiso 1 1 calc R . .
B3 B -0.2112(7) 0.3237(4) 0.9087(6) 0.067(2) Uani 1 1 d D . .
B4 B -0.2804(6) 0.3622(4) 0.9752(6) 0.066(3) Uani 1 1 d D A .
B5 B -0.2478(7) 0.4222(5) 1.0397(7) 0.077(3) Uani 1 1 d D . .
Mo1 Mo -0.15214(4) 0.33951(2) 1.03623(3) 0.03964(16) Uani 1 1 d . A .
Mo2 Mo -0.19210(4) 0.42604(2) 0.90868(4) 0.04334(16) Uani 1 1 d . A .
Mo3 Mo -0.06257(12) 0.33597(8) 0.88182(10) 0.0707(5) Uani 0.50 1 d P A 1
Cl1 Cl -0.0314(3) 0.30047(19) 0.8337(2) 0.0738(12) Uani 0.50 1 d P A 2
B2 B -0.1007(14) 0.3466(9) 0.9136(12) 0.060(5) Uani 0.50 1 d P A 2
Mo4 Mo -0.11160(8) 0.46204(5) 1.05693(6) 0.0693(3) Uani 0.75 1 d P A 1
Cl2 Cl -0.1092(5) 0.5066(3) 1.1010(4) 0.0521(16) Uani 0.25 1 d PU A 2
B6 B -0.128(3) 0.438(2) 1.024(3) 0.072(12) Uani 0.25 1 d PU A 2
H3 H -0.232(4) 0.287(2) 0.864(3) 0.07(2) Uiso 1 1 d D . .
H4 H -0.3527(12) 0.354(3) 0.983(4) 0.050(18) Uiso 1 1 d D . .
H5 H -0.294(5) 0.449(4) 1.080(5) 0.13(4) Uiso 1 1 d D . .

loop_
_atom_site_aniso_label
_atom_site_aniso_U_11
_atom_site_aniso_U_22
_atom_site_aniso_U_33
_atom_site_aniso_U_23
_atom_site_aniso_U_13
_atom_site_aniso_U_12
C1 0.056(4) 0.063(5) 0.050(4) 0.006(4) 0.015(3) 0.005(4)
C2 0.043(4) 0.047(4) 0.054(4) 0.012(3) 0.001(3) -0.007(3)
C3 0.053(4) 0.036(3) 0.042(3) 0.007(3) 0.002(3) -0.003(3)
C4 0.048(4) 0.052(4) 0.038(3) 0.012(3) -0.003(3) 0.002(3)
C5 0.062(5) 0.062(4) 0.035(3) -0.001(3) 0.001(3) -0.004(4)
C6 0.069(6) 0.107(7) 0.104(7) 0.011(6) 0.048(5) 0.014(5)
C7 0.054(5) 0.064(5) 0.085(6) 0.008(4) -0.009(4) -0.015(4)
C8 0.088(6) 0.049(4) 0.069(5) -0.001(4) 0.002(4) 0.009(4)
C9 0.048(4) 0.080(5) 0.072(5) 0.012(4) -0.014(4) -0.002(4)
C10 0.109(7) 0.097(7) 0.053(5) -0.012(5) 0.000(5) -0.012(6)
C11 0.052(4) 0.080(5) 0.058(4) 0.017(4) -0.006(4) 0.024(4)
C12 0.061(5) 0.052(4) 0.077(5) 0.012(4) -0.034(4) -0.007(4)
C13 0.078(6) 0.055(4) 0.048(4) -0.003(3) -0.014(4) 0.017(4)
C14 0.060(5) 0.051(4) 0.051(4) 0.009(3) -0.011(3) 0.004(3)
C15 0.070(5) 0.043(4) 0.047(4) 0.005(3) -0.014(4) 0.008(4)
C16 0.072(6) 0.138(9) 0.104(8) 0.038(7) 0.018(6) 0.044(6)
C17 0.104(8) 0.104(8) 0.142(10) 0.028(7) -0.074(8) -0.032(6)
C18 0.156(11) 0.100(8) 0.070(6) -0.027(6) -0.021(6) 0.036(7)
C19 0.076(6) 0.094(7) 0.098(7) 0.044(6) -0.003(5) 0.000(5)
C20 0.138(9) 0.051(5) 0.074(6) -0.005(4) -0.024(6) 0.018(5)
B3 0.074(6) 0.057(5) 0.068(6) 0.021(5) -0.002(5) 0.003(5)
B4 0.044(5) 0.066(6) 0.088(7) 0.026(5) -0.014(4) -0.006(4)
B5 0.070(6) 0.079(7) 0.081(7) 0.022(6) 0.003(6) 0.019(5)
Mo1 0.0379(3) 0.0387(3) 0.0423(3) 0.0014(2) -0.0015(2) 0.0002(2)
Mo2 0.0434(3) 0.0384(3) 0.0483(3) 0.0022(3) -0.0082(3) 0.0018(2)
Mo3 0.0750(11) 0.0755(11) 0.0617(10) 0.0240(9) 0.0270(8) 0.0308(9)
Cl1 0.089(3) 0.073(3) 0.060(2) 0.005(2) 0.039(2) 0.030(2)
B2 0.061(12) 0.062(11) 0.058(11) 0.003(9) 0.036(10) 0.019(10)
Mo4 0.1022(8) 0.0455(5) 0.0603(6) -0.0004(5) -0.0339(6) -0.0109(5)
Cl2 0.059(2) 0.045(2) 0.052(2) -0.0087(17) -0.0107(17) -0.0031(17)
B6 0.086(15) 0.064(14) 0.067(14) -0.013(9) -0.007(10) -0.008(10)

loop_
_atom_type_symbol
_atom_type_description
_atom_type_scat_dispersion_real
_atom_type_scat_dispersion_imag
_atom_type_scat_source
C C 0.0033 0.0016 'International Tables Vol C Tables 4.2.6.8 and 6.1.1.4'
H H 0.0000 0.0000 'International Tables Vol C Tables 4.2.6.8 and 6.1.1.4'
B B 0.0013 0.0007 'International Tables Vol C Tables 4.2.6.8 and 6.1.1.4'
Mo Mo -1.6832 0.6857 'International Tables Vol C Tables 4.2.6.8 and 6.1.1.4'
Cl Cl 0.1484 0.1585 'International Tables Vol C Tables 4.2.6.8 and 6.1.1.4'

loop_
_geom_angle_atom_site_label_1
_geom_angle_atom_site_label_2
_geom_angle_atom_site_label_3
_geom_angle
C2 C1 C5 108.0(6)
C2 C1 C6 126.7(7)
C5 C1 C6 124.8(7)
C2 C1 Mo1 72.0(4)
C5 C1 Mo1 71.7(4)
C6 C1 Mo1 128.1(6)
C1 C2 C3 107.8(6)
C1 C2 C7 125.3(6)
C3 C2 C7 126.5(7)
C1 C2 Mo1 73.0(4)
C3 C2 Mo1 71.8(3)
C7 C2 Mo1 126.7(5)
C4 C3 C2 108.2(6)
C4 C3 C8 126.0(6)
C2 C3 C8 125.6(6)
C4 C3 Mo1 72.1(3)
C2 C3 Mo1 72.6(4)
C8 C3 Mo1 125.2(4)
C5 C4 C3 108.2(6)
C5 C4 C9 126.6(7)
C3 C4 C9 124.9(6)
C5 C4 Mo1 73.0(4)
C3 C4 Mo1 72.3(3)
C9 C4 Mo1 125.4(5)
C4 C5 C1 107.8(6)
C4 C5 C10 126.4(7)
C1 C5 C10 125.6(7)
C4 C5 Mo1 71.9(4)
C1 C5 Mo1 72.6(4)
C10 C5 Mo1 125.6(5)
C1 C6 H6A 109.5
C1 C6 H6B 109.5
H6A C6 H6B 109.5
C1 C6 H6C 109.5
H6A C6 H6C 109.5
H6B C6 H6C 109.5
C2 C7 H7A 109.5
C2 C7 H7B 109.5
H7A C7 H7B 109.5
C2 C7 H7C 109.5
H7A C7 H7C 109.5
H7B C7 H7C 109.5
C3 C8 H8A 109.5
C3 C8 H8B 109.5
H8A C8 H8B 109.5
C3 C8 H8C 109.5
H8A C8 H8C 109.5
H8B C8 H8C 109.5
C4 C9 H9A 109.5
C4 C9 H9B 109.5
H9A C9 H9B 109.5
C4 C9 H9C 109.5
H9A C9 H9C 109.5
H9B C9 H9C 109.5
C5 C10 H10A 109.5
C5 C10 H10B 109.5
H10A C10 H10B 109.5
C5 C10 H10C 109.5
H10A C10 H10C 109.5
H10B C10 H10C 109.5
C15 C11 C12 106.0(7)
C15 C11 C16 127.7(8)
C12 C11 C16 125.9(9)
C15 C11 Mo2 71.4(4)
C12 C11 Mo2 72.0(4)
C16 C11 Mo2 127.3(5)
C13 C12 C11 108.4(7)
C13 C12 C17 125.4(9)
C11 C12 C17 125.8(9)
C13 C12 Mo2 72.3(4)
C11 C12 Mo2 72.4(4)
C17 C12 Mo2 126.4(5)
C12 C13 C14 108.1(7)
C12 C13 C18 127.5(8)
C14 C13 C18 124.2(8)
C12 C13 Mo2 72.6(4)
C14 C13 Mo2 72.4(4)
C18 C13 Mo2 125.0(5)
C15 C14 C13 107.7(7)
C15 C14 C19 126.6(7)
C13 C14 C19 125.5(8)
C15 C14 Mo2 72.0(4)
C13 C14 Mo2 72.4(4)
C19 C14 Mo2 124.8(5)
C14 C15 C11 109.9(6)
C14 C15 C20 126.3(8)
C11 C15 C20 123.7(8)
C14 C15 Mo2 73.2(4)
C11 C15 Mo2 73.3(4)
C20 C15 Mo2 122.8(5)
C11 C16 H16A 109.5
C11 C16 H16B 109.5
H16A C16 H16B 109.5
C11 C16 H16C 109.5
H16A C16 H16C 109.5
H16B C16 H16C 109.5
C12 C17 H17A 109.5
C12 C17 H17B 109.5
H17A C17 H17B 109.5
C12 C17 H17C 109.5
H17A C17 H17C 109.5
H17B C17 H17C 109.5
C13 C18 H18A 109.5
C13 C18 H18B 109.5
H18A C18 H18B 109.5
C13 C18 H18C 109.5
H18A C18 H18C 109.5
H18B C18 H18C 109.5
C14 C19 H19A 109.5
C14 C19 H19B 109.5
H19A C19 H19B 109.5
C14 C19 H19C 109.5
H19A C19 H19C 109.5
H19B C19 H19C 109.5
C15 C20 H20A 109.5
C15 C20 H20B 109.5
H20A C20 H20B 109.5
C15 C20 H20C 109.5
H20A C20 H20C 109.5
H20B C20 H20C 109.5
B4 B3 B2 114.0(10)
B4 B3 Mo2 65.7(4)
B2 B3 Mo2 65.9(7)
B4 B3 Mo1 65.9(5)
B2 B3 Mo1 62.7(7)
Mo2 B3 Mo1 78.4(3)
B4 B3 Mo3 130.6(7)
B2 B3 Mo3 16.8(7)
Mo2 B3 Mo3 76.1(3)
Mo1 B3 Mo3 76.9(3)
B4 B3 H3 126(4)
B2 B3 H3 120(4)
Mo2 B3 H3 138(4)
Mo1 B3 H3 143(4)
Mo3 B3 H3 104(4)
B3 B4 B5 125.1(7)
B3 B4 Mo2 69.1(5)
B5 B4 Mo2 69.3(5)
B3 B4 Mo1 69.1(5)
B5 B4 Mo1 70.2(4)
Mo2 B4 Mo1 80.7(3)
B3 B4 H4 126(3)
B5 B4 H4 109(3)
Mo2 B4 H4 139(3)
Mo1 B4 H4 139(3)
B4 B5 B6 109.4(16)
B4 B5 Mo4 128.5(7)
B6 B5 Mo4 19.3(14)
B4 B5 Mo2 64.9(5)
B6 B5 Mo2 60.6(15)
Mo4 B5 Mo2 76.5(3)
B4 B5 Mo1 64.5(4)
B6 B5 Mo1 62.8(15)
Mo4 B5 Mo1 75.1(3)
Mo2 B5 Mo1 77.2(3)
B4 B5 H5 124(5)
B6 B5 H5 126(6)
Mo4 B5 H5 107(5)
Mo2 B5 H5 138(5)
Mo1 B5 H5 144(5)
B2 Mo1 B4 83.4(6)
B2 Mo1 B6 77.6(13)
B4 Mo1 B6 83.1(13)
B2 Mo1 B3 46.3(6)
B4 Mo1 B3 44.9(4)
B6 Mo1 B3 97.6(12)
B2 Mo1 B5 101.0(6)
B4 Mo1 B5 45.3(4)
B6 Mo1 B5 48.2(13)
B3 Mo1 B5 84.2(4)
B2 Mo1 C4 116.6(5)
B4 Mo1 C4 147.5(3)
B6 Mo1 C4 124.4(13)
B3 Mo1 C4 132.2(3)
B5 Mo1 C4 139.7(3)
B2 Mo1 C3 103.7(5)
B4 Mo1 C3 118.3(3)
B6 Mo1 C3 158.6(13)
B3 Mo1 C3 98.4(3)
B5 Mo1 C3 148.1(3)
C4 Mo1 C3 35.6(2)
B2 Mo1 C2 122.0(6)
B4 Mo1 C2 88.7(3)
B6 Mo1 C2 157.7(12)
B3 Mo1 C2 91.0(3)
B5 Mo1 C2 113.0(3)
C4 Mo1 C2 59.2(2)
C3 Mo1 C2 35.5(2)
B2 Mo1 C5 150.4(6)
B4 Mo1 C5 125.3(3)
B6 Mo1 C5 109.9(12)
B3 Mo1 C5 150.0(3)
B5 Mo1 C5 105.0(3)
C4 Mo1 C5 35.1(2)
C3 Mo1 C5 58.8(2)
C2 Mo1 C5 59.1(2)
B2 Mo1 C1 157.0(6)
B4 Mo1 C1 92.4(3)
B6 Mo1 C1 124.5(12)
B3 Mo1 C1 117.4(3)
B5 Mo1 C1 91.8(3)
C4 Mo1 C1 58.9(2)
C3 Mo1 C1 58.6(2)
C2 Mo1 C1 35.0(2)
C5 Mo1 C1 35.7(2)
B2 Mo1 Mo4 87.8(5)
B4 Mo1 Mo4 91.5(3)
B6 Mo1 Mo4 12.5(12)
B3 Mo1 Mo4 110.0(2)
B5 Mo1 Mo4 51.3(3)
C4 Mo1 Mo4 113.38(17)
C3 Mo1 Mo4 148.79(16)
C2 Mo1 Mo4 149.91(18)
C5 Mo1 Mo4 97.42(18)
C1 Mo1 Mo4 114.98(19)
B2 Mo1 Mo3 9.1(5)
B4 Mo1 Mo3 91.5(3)
B6 Mo1 Mo3 82.6(12)
B3 Mo1 Mo3 51.8(3)
B5 Mo1 Mo3 109.7(3)
C4 Mo1 Mo3 107.56(17)
C3 Mo1 Mo3 96.30(16)
C2 Mo1 Mo3 118.43(18)
C5 Mo1 Mo3 141.54(18)
C1 Mo1 Mo3 152.96(19)
Mo4 Mo1 Mo3 91.64(5)
B6 Mo2 B4 85.5(13)
B6 Mo2 B2 77.7(14)
B4 Mo2 B2 81.7(6)
B6 Mo2 B3 100.5(13)
B4 Mo2 B3 45.2(4)
B2 Mo2 B3 45.6(6)
B6 Mo2 B5 49.5(13)
B4 Mo2 B5 45.8(4)
B2 Mo2 B5 99.5(6)
B3 Mo2 B5 85.2(4)
B6 Mo2 C15 106.5(12)
B4 Mo2 C15 125.7(3)
B2 Mo2 C15 152.1(5)
B3 Mo2 C15 150.8(3)
B5 Mo2 C15 103.9(3)
B6 Mo2 C14 121.3(13)
B4 Mo2 C14 147.7(3)
B2 Mo2 C14 119.1(5)
B3 Mo2 C14 132.5(3)
B5 Mo2 C14 138.4(3)
C15 Mo2 C14 34.9(2)
B6 Mo2 C13 155.5(13)
B4 Mo2 C13 118.8(3)
B2 Mo2 C13 106.9(5)
B3 Mo2 C13 99.3(3)
B5 Mo2 C13 147.1(3)
C15 Mo2 C13 58.3(2)
C14 Mo2 C13 35.2(2)
B6 Mo2 C12 156.2(13)
B4 Mo2 C12 89.6(3)
B2 Mo2 C12 124.7(6)
B3 Mo2 C12 92.4(3)
B5 Mo2 C12 112.7(4)
C15 Mo2 C12 58.4(2)
C14 Mo2 C12 58.5(3)
C13 Mo2 C12 35.1(3)
B6 Mo2 C11 121.3(13)
B4 Mo2 C11 92.9(3)
B2 Mo2 C11 160.0(6)
B3 Mo2 C11 118.9(3)
B5 Mo2 C11 90.2(3)
C15 Mo2 C11 35.3(3)
C14 Mo2 C11 58.8(3)
C13 Mo2 C11 59.0(3)
C12 Mo2 C11 35.6(3)
B6 Mo2 Mo4 9.2(12)
B4 Mo2 Mo4 91.2(3)
B2 Mo2 Mo4 85.6(6)
B3 Mo2 Mo4 109.6(3)
B5 Mo2 Mo4 51.1(3)
C15 Mo2 Mo4 97.36(17)
C14 Mo2 Mo4 113.42(18)
C13 Mo2 Mo4 148.5(2)
C12 Mo2 Mo4 149.4(2)
C11 Mo2 Mo4 113.8(2)
B6 Mo2 Mo3 84.9(13)
B4 Mo2 Mo3 92.6(3)
B2 Mo2 Mo3 12.6(5)
B3 Mo2 Mo3 52.4(3)
B5 Mo2 Mo3 111.8(3)
C15 Mo2 Mo3 140.2(2)
C14 Mo2 Mo3 106.50(19)
C13 Mo2 Mo3 96.01(18)
C12 Mo2 Mo3 118.7(2)
C11 Mo2 Mo3 153.6(2)
Mo4 Mo2 Mo3 91.83(5)
B3 Mo3 Mo2 51.5(2)
B3 Mo3 Mo1 51.3(3)
Mo2 Mo3 Mo1 61.05(4)
B3 B2 Cl1 109.3(12)
B3 B2 Mo1 71.0(8)
Cl1 B2 Mo1 140.7(10)
B3 B2 Mo2 68.5(7)
Cl1 B2 Mo2 135.7(10)
Mo1 B2 Mo2 82.3(7)
B5 Mo4 Mo1 53.6(3)
B5 Mo4 Mo2 52.4(3)
Mo1 Mo4 Mo2 61.89(3)
B5 B6 Cl2 101(2)
B5 B6 Mo2 69.9(17)
Cl2 B6 Mo2 136(2)
B5 B6 Mo1 69.1(16)
Cl2 B6 Mo1 136(2)
Mo2 B6 Mo1 83.2(17)

loop_
_geom_bond_atom_site_label_1
_geom_bond_atom_site_label_2
_geom_bond_distance
C1 C2 1.413(10)
C1 C5 1.441(10)
C1 C6 1.515(10)
C1 Mo1 2.355(7)
C2 C3 1.426(9)
C2 C7 1.505(9)
C2 Mo1 2.342(6)
C3 C4 1.424(9)
C3 C8 1.501(9)
C3 Mo1 2.332(6)
C4 C5 1.408(9)
C4 C9 1.505(9)
C4 Mo1 2.329(6)
C5 C10 1.508(10)
C5 Mo1 2.343(6)
C6 H6A 0.9600
C6 H6B 0.9600
C6 H6C 0.9600
C7 H7A 0.9600
C7 H7B 0.9600
C7 H7C 0.9600
C8 H8A 0.9600
C8 H8B 0.9600
C8 H8C 0.9600
C9 H9A 0.9600
C9 H9B 0.9600
C9 H9C 0.9600
C10 H10A 0.9600
C10 H10B 0.9600
C10 H10C 0.9600
C11 C15 1.416(11)
C11 C12 1.435(11)
C11 C16 1.512(11)
C11 Mo2 2.348(7)
C12 C13 1.411(11)
C12 C17 1.527(11)
C12 Mo2 2.342(7)
C13 C14 1.413(10)
C13 C18 1.517(11)
C13 Mo2 2.339(7)
C14 C15 1.397(10)
C14 C19 1.508(11)
C14 Mo2 2.339(7)
C15 C20 1.518(10)
C15 Mo2 2.323(6)
C16 H16A 0.9600
C16 H16B 0.9600
C16 H16C 0.9600
C17 H17A 0.9600
C17 H17B 0.9600
C17 H17C 0.9600
C18 H18A 0.9600
C18 H18B 0.9600
C18 H18C 0.9600
C19 H19A 0.9600
C19 H19B 0.9600
C19 H19C 0.9600
C20 H20A 0.9600
C20 H20B 0.9600
C20 H20C 0.9600
B3 B4 1.704(15)
B3 B2 1.72(2)
B3 Mo2 2.246(10)
B3 Mo1 2.254(10)
B3 Mo3 2.273(10)
B3 H3 1.107(10)
B4 B5 1.735(15)
B4 Mo2 2.191(9)
B4 Mo1 2.203(8)
B4 H4 1.102(10)
B5 B6 1.83(5)
B5 Mo4 2.224(12)
B5 Mo2 2.262(11)
B5 Mo1 2.297(10)
B5 H5 1.103(10)
Mo1 B2 2.118(19)
Mo1 B6 2.19(5)
Mo1 Mo4 2.7556(12)
Mo1 Mo3 2.8155(19)
Mo2 B6 2.10(5)
Mo2 B2 2.203(19)
Mo2 Mo4 2.7773(12)
Mo2 Mo3 2.7851(18)
Cl1 B2 1.929(19)
Cl2 B6 1.96(5)

loop_
_geom_torsion_atom_site_label_1
_geom_torsion_atom_site_label_2
_geom_torsion_atom_site_label_3
_geom_torsion_atom_site_label_4
_geom_torsion
C5 C1 C2 C3 0.8(8)
C6 C1 C2 C3 -171.6(7)
Mo1 C1 C2 C3 63.9(4)
C5 C1 C2 C7 173.6(6)
C6 C1 C2 C7 1.2(12)
Mo1 C1 C2 C7 -123.3(7)
C5 C1 C2 Mo1 -63.0(5)
C6 C1 C2 Mo1 124.6(8)
C1 C2 C3 C4 -0.8(7)
C7 C2 C3 C4 -173.5(6)
Mo1 C2 C3 C4 63.8(4)
C1 C2 C3 C8 174.1(6)
C7 C2 C3 C8 1.4(11)
Mo1 C2 C3 C8 -121.3(6)
C1 C2 C3 Mo1 -64.6(5)
C7 C2 C3 Mo1 122.7(7)
C2 C3 C4 C5 0.5(7)
C8 C3 C4 C5 -174.4(6)
Mo1 C3 C4 C5 64.6(5)
C2 C3 C4 C9 174.6(6)
C8 C3 C4 C9 -0.3(10)
Mo1 C3 C4 C9 -121.2(6)
C2 C3 C4 Mo1 -64.1(4)
C8 C3 C4 Mo1 121.0(6)
C3 C4 C5 C1 0.0(7)
C9 C4 C5 C1 -174.0(6)
Mo1 C4 C5 C1 64.2(5)
C3 C4 C5 C10 174.4(7)
C9 C4 C5 C10 0.4(12)
Mo1 C4 C5 C10 -121.4(8)
C3 C4 C5 Mo1 -64.2(4)
C9 C4 C5 Mo1 121.8(7)
C2 C1 C5 C4 -0.5(8)
C6 C1 C5 C4 172.1(7)
Mo1 C1 C5 C4 -63.8(5)
C2 C1 C5 C10 -175.0(7)
C6 C1 C5 C10 -2.4(12)
Mo1 C1 C5 C10 121.7(8)
C2 C1 C5 Mo1 63.3(5)
C6 C1 C5 Mo1 -124.2(8)
C15 C11 C12 C13 -0.1(8)
C16 C11 C12 C13 172.7(7)
Mo2 C11 C12 C13 -63.9(5)
C15 C11 C12 C17 -173.6(7)
C16 C11 C12 C17 -0.8(12)
Mo2 C11 C12 C17 122.7(8)
C15 C11 C12 Mo2 63.8(5)
C16 C11 C12 Mo2 -123.5(8)
C11 C12 C13 C14 -0.3(8)
C17 C12 C13 C14 173.3(7)
Mo2 C12 C13 C14 -64.1(5)
C11 C12 C13 C18 -174.9(7)
C17 C12 C13 C18 -1.4(13)
Mo2 C12 C13 C18 121.2(8)
C11 C12 C13 Mo2 63.9(5)
C17 C12 C13 Mo2 -122.6(8)
C12 C13 C14 C15 0.5(8)
C18 C13 C14 C15 175.4(7)
Mo2 C13 C14 C15 -63.8(5)
C12 C13 C14 C19 -175.1(7)
C18 C13 C14 C19 -0.2(12)
Mo2 C13 C14 C19 120.7(7)
C12 C13 C14 Mo2 64.3(5)
C18 C13 C14 Mo2 -120.8(7)
C13 C14 C15 C11 -0.6(8)
C19 C14 C15 C11 174.9(7)
Mo2 C14 C15 C11 -64.6(5)
C13 C14 C15 C20 -177.2(7)
C19 C14 C15 C20 -1.7(11)
Mo2 C14 C15 C20 118.7(7)
C13 C14 C15 Mo2 64.1(5)
C19 C14 C15 Mo2 -120.4(7)
C12 C11 C15 C14 0.4(8)
C16 C11 C15 C14 -172.2(7)
Mo2 C11 C15 C14 64.6(5)
C12 C11 C15 C20 177.1(6)
C16 C11 C15 C20 4.5(12)
Mo2 C11 C15 C20 -118.7(7)
C12 C11 C15 Mo2 -64.1(5)
C16 C11 C15 Mo2 123.2(8)
B2 B3 B4 B5 3.2(12)
Mo2 B3 B4 B5 -43.0(7)
Mo1 B3 B4 B5 44.7(7)
Mo3 B3 B4 B5 -0.2(12)
B2 B3 B4 Mo2 46.2(8)
Mo1 B3 B4 Mo2 87.7(3)
Mo3 B3 B4 Mo2 42.8(6)
B2 B3 B4 Mo1 -41.5(8)
Mo2 B3 B4 Mo1 -87.7(3)
Mo3 B3 B4 Mo1 -44.9(6)
B3 B4 B5 B6 0.8(18)
Mo2 B4 B5 B6 -42.2(15)
Mo1 B4 B5 B6 45.1(15)
B3 B4 B5 Mo4 -2.4(12)
Mo2 B4 B5 Mo4 -45.4(6)
Mo1 B4 B5 Mo4 41.9(6)
B3 B4 B5 Mo2 43.0(7)
Mo1 B4 B5 Mo2 87.3(3)
B3 B4 B5 Mo1 -44.3(7)
Mo2 B4 B5 Mo1 -87.3(3)
B3 B4 Mo1 B2 29.7(7)
B5 B4 Mo1 B2 -112.6(7)
Mo2 B4 Mo1 B2 -41.4(6)
B3 B4 Mo1 B6 108.0(13)
B5 B4 Mo1 B6 -34.3(13)
Mo2 B4 Mo1 B6 36.9(12)
B5 B4 Mo1 B3 -142.3(7)
Mo2 B4 Mo1 B3 -71.1(4)
B3 B4 Mo1 B5 142.3(7)
Mo2 B4 Mo1 B5 71.2(5)
B3 B4 Mo1 C4 -101.4(7)
B5 B4 Mo1 C4 116.3(6)
Mo2 B4 Mo1 C4 -172.5(4)
B3 B4 Mo1 C3 -72.3(5)
B5 B4 Mo1 C3 145.4(4)
Mo2 B4 Mo1 C3 -143.4(2)
B3 B4 Mo1 C2 -92.8(4)
B5 B4 Mo1 C2 124.9(5)
Mo2 B4 Mo1 C2 -163.9(3)
B3 B4 Mo1 C5 -142.5(4)
B5 B4 Mo1 C5 75.2(5)
Mo2 B4 Mo1 C5 146.4(2)
B3 B4 Mo1 C1 -127.6(5)
B5 B4 Mo1 C1 90.1(5)
Mo2 B4 Mo1 C1 161.3(3)
B3 B4 Mo1 Mo4 117.3(4)
B5 B4 Mo1 Mo4 -25.0(5)
Mo2 B4 Mo1 Mo4 46.2(3)
B3 B4 Mo1 Mo3 25.7(4)
B5 B4 Mo1 Mo3 -116.6(4)
Mo2 B4 Mo1 Mo3 -45.5(3)
B4 B3 Mo1 B2 -137.1(9)
Mo2 B3 Mo1 B2 -68.7(7)
Mo3 B3 Mo1 B2 9.5(7)
B2 B3 Mo1 B4 137.1(9)
Mo2 B3 Mo1 B4 68.4(4)
Mo3 B3 Mo1 B4 146.6(5)
B4 B3 Mo1 B6 -72.3(13)
B2 B3 Mo1 B6 64.8(15)
Mo2 B3 Mo1 B6 -3.9(13)
Mo3 B3 Mo1 B6 74.3(13)
B4 B3 Mo1 B5 -25.9(5)
B2 B3 Mo1 B5 111.2(8)
Mo2 B3 Mo1 B5 42.5(3)
Mo3 B3 Mo1 B5 120.7(3)
B4 B3 Mo1 C4 134.6(4)
B2 B3 Mo1 C4 -88.3(8)
Mo2 B3 Mo1 C4 -157.0(2)
Mo3 B3 Mo1 C4 -78.7(4)
B4 B3 Mo1 C3 122.0(4)
B2 B3 Mo1 C3 -100.9(8)
Mo2 B3 Mo1 C3 -169.6(2)
Mo3 B3 Mo1 C3 -91.4(2)
B4 B3 Mo1 C2 87.1(4)
B2 B3 Mo1 C2 -135.8(8)
Mo2 B3 Mo1 C2 155.5(3)
Mo3 B3 Mo1 C2 -126.3(2)
B4 B3 Mo1 C5 84.3(7)
B2 B3 Mo1 C5 -138.6(9)
Mo2 B3 Mo1 C5 152.7(5)
Mo3 B3 Mo1 C5 -129.1(5)
B4 B3 Mo1 C1 63.1(5)
B2 B3 Mo1 C1 -159.8(7)
Mo2 B3 Mo1 C1 131.5(3)
Mo3 B3 Mo1 C1 -150.3(2)
B4 B3 Mo1 Mo4 -71.0(4)
B2 B3 Mo1 Mo4 66.1(8)
Mo2 B3 Mo1 Mo4 -2.6(3)
Mo3 B3 Mo1 Mo4 75.6(2)
B4 B3 Mo1 Mo3 -146.6(5)
B2 B3 Mo1 Mo3 -9.5(7)
Mo2 B3 Mo1 Mo3 -78.2(3)
B4 B5 Mo1 B2 69.1(8)
B6 B5 Mo1 B2 -62.2(17)
Mo4 B5 Mo1 B2 -78.1(6)
Mo2 B5 Mo1 B2 1.0(7)
B6 B5 Mo1 B4 -131.3(17)
Mo4 B5 Mo1 B4 -147.3(6)
Mo2 B5 Mo1 B4 -68.1(4)
B4 B5 Mo1 B6 131.3(17)
Mo4 B5 Mo1 B6 -15.9(16)
Mo2 B5 Mo1 B6 63.2(16)
B4 B5 Mo1 B3 25.7(5)
B6 B5 Mo1 B3 -105.6(17)
Mo4 B5 Mo1 B3 -121.5(3)
Mo2 B5 Mo1 B3 -42.3(3)
B4 B5 Mo1 C4 -131.9(5)
B6 B5 Mo1 C4 96.8(17)
Mo4 B5 Mo1 C4 80.9(5)
Mo2 B5 Mo1 C4 160.1(3)
B4 B5 Mo1 C3 -71.0(7)
B6 B5 Mo1 C3 157.7(17)
Mo4 B5 Mo1 C3 141.8(4)
Mo2 B5 Mo1 C3 -139.0(4)
B4 B5 Mo1 C2 -62.9(5)
B6 B5 Mo1 C2 165.8(16)
Mo4 B5 Mo1 C2 149.8(2)
Mo2 B5 Mo1 C2 -131.0(3)
B4 B5 Mo1 C5 -125.2(5)
B6 B5 Mo1 C5 103.5(16)
Mo4 B5 Mo1 C5 87.5(3)
Mo2 B5 Mo1 C5 166.7(2)
B4 B5 Mo1 C1 -91.6(5)
B6 B5 Mo1 C1 137.1(16)
Mo4 B5 Mo1 C1 121.1(3)
Mo2 B5 Mo1 C1 -159.7(3)
B4 B5 Mo1 Mo4 147.3(6)
B6 B5 Mo1 Mo4 15.9(16)
Mo2 B5 Mo1 Mo4 79.2(3)
B4 B5 Mo1 Mo3 71.6(5)
B6 B5 Mo1 Mo3 -59.7(16)
Mo4 B5 Mo1 Mo3 -75.6(3)
Mo2 B5 Mo1 Mo3 3.6(4)
C5 C4 Mo1 B2 168.1(7)
C3 C4 Mo1 B2 -75.8(7)
C9 C4 Mo1 B2 44.9(9)
C5 C4 Mo1 B4 -68.8(7)
C3 C4 Mo1 B4 47.4(8)
C9 C4 Mo1 B4 168.1(7)
C5 C4 Mo1 B6 75.0(15)
C3 C4 Mo1 B6 -168.9(15)
C9 C4 Mo1 B6 -48.1(16)
C5 C4 Mo1 B3 -138.0(5)
C3 C4 Mo1 B3 -21.9(6)
C9 C4 Mo1 B3 98.9(7)
C5 C4 Mo1 B5 11.2(7)
C3 C4 Mo1 B5 127.4(6)
C9 C4 Mo1 B5 -111.9(7)
C5 C4 Mo1 C3 -116.1(6)
C9 C4 Mo1 C3 120.7(8)
C5 C4 Mo1 C2 -78.9(4)
C3 C4 Mo1 C2 37.3(4)
C9 C4 Mo1 C2 158.0(7)
C3 C4 Mo1 C5 116.1(6)
C9 C4 Mo1 C5 -123.1(8)
C5 C4 Mo1 C1 -37.8(4)
C3 C4 Mo1 C1 78.3(4)
C9 C4 Mo1 C1 -160.9(7)
C5 C4 Mo1 Mo4 68.2(4)
C3 C4 Mo1 Mo4 -175.6(3)
C9 C4 Mo1 Mo4 -54.9(6)
C5 C4 Mo1 Mo3 168.0(4)
C3 C4 Mo1 Mo3 -75.8(4)
C9 C4 Mo1 Mo3 44.9(6)
C4 C3 Mo1 B2 116.9(7)
C2 C3 Mo1 B2 -126.7(7)
C8 C3 Mo1 B2 -5.0(9)
C4 C3 Mo1 B4 -153.3(5)
C2 C3 Mo1 B4 -36.9(5)
C8 C3 Mo1 B4 84.8(7)
C4 C3 Mo1 B6 26(3)
C2 C3 Mo1 B6 142(3)
C8 C3 Mo1 B6 -96(3)
C4 C3 Mo1 B3 163.8(4)
C2 C3 Mo1 B3 -79.8(5)
C8 C3 Mo1 B3 41.9(7)
C4 C3 Mo1 B5 -103.6(7)
C2 C3 Mo1 B5 12.8(8)
C8 C3 Mo1 B5 134.6(7)
C2 C3 Mo1 C4 116.4(5)
C8 C3 Mo1 C4 -121.9(8)
C4 C3 Mo1 C2 -116.4(5)
C8 C3 Mo1 C2 121.7(8)
C4 C3 Mo1 C5 -37.1(4)
C2 C3 Mo1 C5 79.3(4)
C8 C3 Mo1 C5 -159.0(7)
C4 C3 Mo1 C1 -79.2(4)
C2 C3 Mo1 C1 37.2(4)
C8 C3 Mo1 C1 158.9(7)
C4 C3 Mo1 Mo4 7.8(6)
C2 C3 Mo1 Mo4 124.2(4)
C8 C3 Mo1 Mo4 -114.1(6)
C4 C3 Mo1 Mo3 111.6(4)
C2 C3 Mo1 Mo3 -132.0(4)
C8 C3 Mo1 Mo3 -10.3(6)
C1 C2 Mo1 B2 -177.4(7)
C3 C2 Mo1 B2 66.7(8)
C7 C2 Mo1 B2 -55.8(9)
C1 C2 Mo1 B4 -96.1(5)
C3 C2 Mo1 B4 148.1(5)
C7 C2 Mo1 B4 25.6(7)
C1 C2 Mo1 B6 -28(3)
C3 C2 Mo1 B6 -144(3)
C7 C2 Mo1 B6 94(3)
C1 C2 Mo1 B3 -140.9(5)
C3 C2 Mo1 B3 103.2(4)
C7 C2 Mo1 B3 -19.3(7)
C1 C2 Mo1 B5 -56.8(5)
C3 C2 Mo1 B5 -172.7(4)
C7 C2 Mo1 B5 64.9(7)
C1 C2 Mo1 C4 78.5(4)
C3 C2 Mo1 C4 -37.3(4)
C7 C2 Mo1 C4 -159.8(7)
C1 C2 Mo1 C3 115.9(6)
C7 C2 Mo1 C3 -122.5(8)
C1 C2 Mo1 C5 37.4(4)
C3 C2 Mo1 C5 -78.4(4)
C7 C2 Mo1 C5 159.1(7)
C3 C2 Mo1 C1 -115.9(6)
C7 C2 Mo1 C1 121.7(8)
C1 C2 Mo1 Mo4 -5.4(6)
C3 C2 Mo1 Mo4 -121.3(4)
C7 C2 Mo1 Mo4 116.3(6)
C1 C2 Mo1 Mo3 173.0(4)
C3 C2 Mo1 Mo3 57.1(4)
C7 C2 Mo1 Mo3 -65.4(6)
C4 C5 Mo1 B2 -22.0(13)
C1 C5 Mo1 B2 -138.0(12)
C10 C5 Mo1 B2 100.2(13)
C4 C5 Mo1 B4 142.1(5)
C1 C5 Mo1 B4 26.1(6)
C10 C5 Mo1 B4 -95.6(7)
C4 C5 Mo1 B6 -122.1(14)
C1 C5 Mo1 B6 121.8(14)
C10 C5 Mo1 B6 0.1(15)
C4 C5 Mo1 B3 82.6(7)
C1 C5 Mo1 B3 -33.4(8)
C10 C5 Mo1 B3 -155.1(7)
C4 C5 Mo1 B5 -172.5(5)
C1 C5 Mo1 B5 71.5(5)
C10 C5 Mo1 B5 -50.3(8)
C1 C5 Mo1 C4 -116.0(6)
C10 C5 Mo1 C4 122.2(9)
C4 C5 Mo1 C3 37.6(4)
C1 C5 Mo1 C3 -78.4(4)
C10 C5 Mo1 C3 159.9(8)
C4 C5 Mo1 C2 79.4(4)
C1 C5 Mo1 C2 -36.7(4)
C10 C5 Mo1 C2 -158.4(8)
C4 C5 Mo1 C1 116.0(6)
C10 C5 Mo1 C1 -121.7(9)
C4 C5 Mo1 Mo4 -120.7(4)
C1 C5 Mo1 Mo4 123.2(4)
C10 C5 Mo1 Mo4 1.5(7)
C4 C5 Mo1 Mo3 -18.6(6)
C1 C5 Mo1 Mo3 -134.6(4)
C10 C5 Mo1 Mo3 103.7(7)
C2 C1 Mo1 B2 5.6(16)
C5 C1 Mo1 B2 122.4(15)
C6 C1 Mo1 B2 -117.4(16)
C2 C1 Mo1 B4 84.3(5)
C5 C1 Mo1 B4 -159.0(5)
C6 C1 Mo1 B4 -38.7(8)
C2 C1 Mo1 B6 167.6(16)
C5 C1 Mo1 B6 -75.7(16)
C6 C1 Mo1 B6 44.6(17)
C2 C1 Mo1 B3 45.2(5)
C5 C1 Mo1 B3 162.0(4)
C6 C1 Mo1 B3 -77.8(8)
C2 C1 Mo1 B5 129.6(5)
C5 C1 Mo1 B5 -113.6(5)
C6 C1 Mo1 B5 6.6(8)
C2 C1 Mo1 C4 -79.7(4)
C5 C1 Mo1 C4 37.1(4)
C6 C1 Mo1 C4 157.4(8)
C2 C1 Mo1 C3 -37.8(4)
C5 C1 Mo1 C3 79.0(4)
C6 C1 Mo1 C3 -160.8(8)
C5 C1 Mo1 C2 116.8(6)
C6 C1 Mo1 C2 -123.0(9)
C2 C1 Mo1 C5 -116.8(6)
C6 C1 Mo1 C5 120.2(9)
C2 C1 Mo1 Mo4 177.0(3)
C5 C1 Mo1 Mo4 -66.2(4)
C6 C1 Mo1 Mo4 54.0(8)
C2 C1 Mo1 Mo3 -13.7(7)
C5 C1 Mo1 Mo3 103.1(5)
C6 C1 Mo1 Mo3 -136.7(6)
B3 B4 Mo2 B6 -109.6(13)
B5 B4 Mo2 B6 33.7(13)
Mo1 B4 Mo2 B6 -38.5(13)
B3 B4 Mo2 B2 -31.4(7)
B5 B4 Mo2 B2 111.9(7)
Mo1 B4 Mo2 B2 39.6(6)
B5 B4 Mo2 B3 143.3(7)
Mo1 B4 Mo2 B3 71.1(4)
B3 B4 Mo2 B5 -143.3(7)
Mo1 B4 Mo2 B5 -72.2(4)
B3 B4 Mo2 C15 143.2(4)
B5 B4 Mo2 C15 -73.5(5)
Mo1 B4 Mo2 C15 -145.7(2)
B3 B4 Mo2 C14 102.2(7)
B5 B4 Mo2 C14 -114.5(6)
Mo1 B4 Mo2 C14 173.3(4)
B3 B4 Mo2 C13 73.4(5)
B5 B4 Mo2 C13 -143.3(4)
Mo1 B4 Mo2 C13 144.4(2)
B3 B4 Mo2 C12 93.7(5)
B5 B4 Mo2 C12 -122.9(5)
Mo1 B4 Mo2 C12 164.8(3)
B3 B4 Mo2 C11 129.2(5)
B5 B4 Mo2 C11 -87.4(5)
Mo1 B4 Mo2 C11 -159.7(3)
B3 B4 Mo2 Mo4 -116.8(4)
B5 B4 Mo2 Mo4 26.5(4)
Mo1 B4 Mo2 Mo4 -45.8(2)
B3 B4 Mo2 Mo3 -25.0(4)
B5 B4 Mo2 Mo3 118.4(4)
Mo1 B4 Mo2 Mo3 46.1(3)
B4 B3 Mo2 B6 72.8(14)
B2 B3 Mo2 B6 -60.9(15)
Mo1 B3 Mo2 B6 4.1(13)
Mo3 B3 Mo2 B6 -75.1(13)
B2 B3 Mo2 B4 -133.7(9)
Mo1 B3 Mo2 B4 -68.6(4)
Mo3 B3 Mo2 B4 -147.9(5)
B4 B3 Mo2 B2 133.7(9)
Mo1 B3 Mo2 B2 65.1(8)
Mo3 B3 Mo2 B2 -14.2(7)
B4 B3 Mo2 B5 25.5(5)
B2 B3 Mo2 B5 -108.2(8)
Mo1 B3 Mo2 B5 -43.2(3)
Mo3 B3 Mo2 B5 -122.4(3)
B4 B3 Mo2 C15 -84.7(7)
B2 B3 Mo2 C15 141.6(9)
Mo1 B3 Mo2 C15 -153.4(5)
Mo3 B3 Mo2 C15 127.4(5)
B4 B3 Mo2 C14 -134.9(4)
B2 B3 Mo2 C14 91.4(8)
Mo1 B3 Mo2 C14 156.5(3)
Mo3 B3 Mo2 C14 77.3(4)
B4 B3 Mo2 C13 -121.7(5)
B2 B3 Mo2 C13 104.6(8)
Mo1 B3 Mo2 C13 169.6(3)
Mo3 B3 Mo2 C13 90.4(3)
B4 B3 Mo2 C12 -87.1(5)
B2 B3 Mo2 C12 139.2(8)
Mo1 B3 Mo2 C12 -155.7(3)
Mo3 B3 Mo2 C12 125.0(3)
B4 B3 Mo2 C11 -62.1(5)
B2 B3 Mo2 C11 164.2(8)
Mo1 B3 Mo2 C11 -130.7(3)
Mo3 B3 Mo2 C11 150.1(2)
B4 B3 Mo2 Mo4 71.2(4)
B2 B3 Mo2 Mo4 -62.5(8)
Mo1 B3 Mo2 Mo4 2.6(3)
Mo3 B3 Mo2 Mo4 -76.7(2)
B4 B3 Mo2 Mo3 147.9(5)
B2 B3 Mo2 Mo3 14.2(7)
Mo1 B3 Mo2 Mo3 79.2(3)
B4 B5 Mo2 B6 -133.3(17)
Mo4 B5 Mo2 B6 11.8(16)
Mo1 B5 Mo2 B6 -65.7(16)
B6 B5 Mo2 B4 133.3(17)
Mo4 B5 Mo2 B4 145.1(5)
Mo1 B5 Mo2 B4 67.6(4)
B4 B5 Mo2 B2 -68.6(7)
B6 B5 Mo2 B2 64.7(17)
Mo4 B5 Mo2 B2 76.5(6)
Mo1 B5 Mo2 B2 -1.0(6)
B4 B5 Mo2 B3 -25.1(5)
B6 B5 Mo2 B3 108.2(17)
Mo4 B5 Mo2 B3 119.9(3)
Mo1 B5 Mo2 B3 42.4(3)
B4 B5 Mo2 C15 126.7(4)
B6 B5 Mo2 C15 -100.0(17)
Mo4 B5 Mo2 C15 -88.3(3)
Mo1 B5 Mo2 C15 -165.7(3)
B4 B5 Mo2 C14 132.9(5)
B6 B5 Mo2 C14 -93.8(17)
Mo4 B5 Mo2 C14 -82.0(5)
Mo1 B5 Mo2 C14 -159.5(3)
B4 B5 Mo2 C13 74.6(7)
B6 B5 Mo2 C13 -152.1(17)
Mo4 B5 Mo2 C13 -140.3(5)
Mo1 B5 Mo2 C13 142.2(4)
B4 B5 Mo2 C12 65.4(5)
B6 B5 Mo2 C12 -161.2(16)
Mo4 B5 Mo2 C12 -149.5(2)
Mo1 B5 Mo2 C12 133.0(3)
B4 B5 Mo2 C11 93.8(5)
B6 B5 Mo2 C11 -132.8(17)
Mo4 B5 Mo2 C11 -121.1(3)
Mo1 B5 Mo2 C11 161.4(3)
B4 B5 Mo2 Mo4 -145.1(5)
B6 B5 Mo2 Mo4 -11.8(16)
Mo1 B5 Mo2 Mo4 -77.5(3)
B4 B5 Mo2 Mo3 -71.2(4)
B6 B5 Mo2 Mo3 62.1(17)
Mo4 B5 Mo2 Mo3 73.8(3)
Mo1 B5 Mo2 Mo3 -3.7(4)
C14 C15 Mo2 B6 121.4(14)
C11 C15 Mo2 B6 -121.2(14)
C20 C15 Mo2 B6 -1.4(15)
C14 C15 Mo2 B4 -142.2(5)
C11 C15 Mo2 B4 -24.7(6)
C20 C15 Mo2 B4 95.1(8)
C14 C15 Mo2 B2 26.5(14)
C11 C15 Mo2 B2 144.0(13)
C20 C15 Mo2 B2 -96.3(14)
C14 C15 Mo2 B3 -81.8(8)
C11 C15 Mo2 B3 35.7(8)
C20 C15 Mo2 B3 155.5(7)
C14 C15 Mo2 B5 172.7(5)
C11 C15 Mo2 B5 -69.8(5)
C20 C15 Mo2 B5 50.0(8)
C11 C15 Mo2 C14 117.5(6)
C20 C15 Mo2 C14 -122.8(9)
C14 C15 Mo2 C13 -37.5(4)
C11 C15 Mo2 C13 80.0(5)
C20 C15 Mo2 C13 -160.2(8)
C14 C15 Mo2 C12 -79.0(5)
C11 C15 Mo2 C12 38.5(4)
C20 C15 Mo2 C12 158.3(8)
C14 C15 Mo2 C11 -117.5(6)
C20 C15 Mo2 C11 119.8(9)
C14 C15 Mo2 Mo4 121.0(4)
C11 C15 Mo2 Mo4 -121.5(4)
C20 C15 Mo2 Mo4 -1.7(7)
C14 C15 Mo2 Mo3 19.2(6)
C11 C15 Mo2 Mo3 136.7(4)
C20 C15 Mo2 Mo3 -103.6(7)
C15 C14 Mo2 B6 -73.2(16)
C13 C14 Mo2 B6 170.7(15)
C19 C14 Mo2 B6 49.3(17)
C15 C14 Mo2 B4 68.9(8)
C13 C14 Mo2 B4 -47.2(8)
C19 C14 Mo2 B4 -168.6(8)
C15 C14 Mo2 B2 -166.2(7)
C13 C14 Mo2 B2 77.8(8)
C19 C14 Mo2 B2 -43.7(10)
C15 C14 Mo2 B3 139.0(5)
C13 C14 Mo2 B3 23.0(6)
C19 C14 Mo2 B3 -98.4(8)
C15 C14 Mo2 B5 -10.7(7)
C13 C14 Mo2 B5 -126.7(6)
C19 C14 Mo2 B5 111.9(8)
C13 C14 Mo2 C15 -116.0(6)
C19 C14 Mo2 C15 122.5(9)
C15 C14 Mo2 C13 116.0(6)
C19 C14 Mo2 C13 -121.4(9)
C15 C14 Mo2 C12 78.8(5)
C13 C14 Mo2 C12 -37.3(4)
C19 C14 Mo2 C12 -158.7(8)
C15 C14 Mo2 C11 36.8(4)
C13 C14 Mo2 C11 -79.2(5)
C19 C14 Mo2 C11 159.3(8)
C15 C14 Mo2 Mo4 -67.8(4)
C13 C14 Mo2 Mo4 176.1(4)
C19 C14 Mo2 Mo4 54.7(7)
C15 C14 Mo2 Mo3 -167.3(4)
C13 C14 Mo2 Mo3 76.7(4)
C19 C14 Mo2 Mo3 -44.8(7)
C12 C13 Mo2 B6 -136(3)
C14 C13 Mo2 B6 -19(3)
C18 C13 Mo2 B6 100(3)
C12 C13 Mo2 B4 37.3(6)
C14 C13 Mo2 B4 153.5(5)
C18 C13 Mo2 B4 -86.7(9)
C12 C13 Mo2 B2 127.0(7)
C14 C13 Mo2 B2 -116.8(7)
C18 C13 Mo2 B2 3.0(10)
C12 C13 Mo2 B3 80.8(5)
C14 C13 Mo2 B3 -163.0(5)
C18 C13 Mo2 B3 -43.2(9)
C12 C13 Mo2 B5 -14.8(8)
C14 C13 Mo2 B5 101.3(7)
C18 C13 Mo2 B5 -138.9(9)
C12 C13 Mo2 C15 -79.0(5)
C14 C13 Mo2 C15 37.2(4)
C18 C13 Mo2 C15 157.0(9)
C12 C13 Mo2 C14 -116.2(6)
C18 C13 Mo2 C14 119.8(10)
C14 C13 Mo2 C12 116.2(6)
C18 C13 Mo2 C12 -124.0(10)
C12 C13 Mo2 C11 -37.4(4)
C14 C13 Mo2 C11 78.7(5)
C18 C13 Mo2 C11 -161.5(9)
C12 C13 Mo2 Mo4 -122.9(5)
C14 C13 Mo2 Mo4 -6.8(7)
C18 C13 Mo2 Mo4 113.0(8)
C12 C13 Mo2 Mo3 133.6(4)
C14 C13 Mo2 Mo3 -110.3(4)
C18 C13 Mo2 Mo3 9.5(8)
C13 C12 Mo2 B6 134(3)
C11 C12 Mo2 B6 17(3)
C17 C12 Mo2 B6 -104(3)
C13 C12 Mo2 B4 -147.9(5)
C11 C12 Mo2 B4 95.4(5)
C17 C12 Mo2 B4 -26.5(9)
C13 C12 Mo2 B2 -68.3(8)
C11 C12 Mo2 B2 175.1(7)
C17 C12 Mo2 B2 53.1(11)
C13 C12 Mo2 B3 -102.9(5)
C11 C12 Mo2 B3 140.5(5)
C17 C12 Mo2 B3 18.6(9)
C13 C12 Mo2 B5 171.3(5)
C11 C12 Mo2 B5 54.7(6)
C17 C12 Mo2 B5 -67.2(10)
C13 C12 Mo2 C15 78.5(5)
C11 C12 Mo2 C15 -38.1(4)
C17 C12 Mo2 C15 -160.1(10)
C13 C12 Mo2 C14 37.3(4)
C11 C12 Mo2 C14 -79.3(5)
C17 C12 Mo2 C14 158.8(10)
C11 C12 Mo2 C13 -116.6(6)
C17 C12 Mo2 C13 121.4(11)
C13 C12 Mo2 C11 116.6(6)
C17 C12 Mo2 C11 -122.0(11)
C13 C12 Mo2 Mo4 120.4(5)
C11 C12 Mo2 Mo4 3.7(7)
C17 C12 Mo2 Mo4 -118.2(8)
C13 C12 Mo2 Mo3 -55.2(5)
C11 C12 Mo2 Mo3 -171.8(4)
C17 C12 Mo2 Mo3 66.2(9)
C15 C11 Mo2 B6 73.7(15)
C12 C11 Mo2 B6 -171.8(15)
C16 C11 Mo2 B6 -50.0(17)
C15 C11 Mo2 B4 160.1(5)
C12 C11 Mo2 B4 -85.4(5)
C16 C11 Mo2 B4 36.5(9)
C15 C11 Mo2 B2 -126.4(16)
C12 C11 Mo2 B2 -11.9(17)
C16 C11 Mo2 B2 110.0(17)
C15 C11 Mo2 B3 -161.0(5)
C12 C11 Mo2 B3 -46.5(6)
C16 C11 Mo2 B3 75.4(9)
C15 C11 Mo2 B5 114.4(5)
C12 C11 Mo2 B5 -131.1(5)
C16 C11 Mo2 B5 -9.3(9)
C12 C11 Mo2 C15 114.5(6)
C16 C11 Mo2 C15 -123.6(11)
C15 C11 Mo2 C14 -36.3(4)
C12 C11 Mo2 C14 78.1(5)
C16 C11 Mo2 C14 -160.0(10)
C15 C11 Mo2 C13 -77.7(5)
C12 C11 Mo2 C13 36.8(4)
C16 C11 Mo2 C13 158.7(10)
C15 C11 Mo2 C12 -114.5(6)
C16 C11 Mo2 C12 121.9(11)
C15 C11 Mo2 Mo4 67.6(4)
C12 C11 Mo2 Mo4 -177.9(4)
C16 C11 Mo2 Mo4 -56.1(9)
C15 C11 Mo2 Mo3 -98.2(6)
C12 C11 Mo2 Mo3 16.3(8)
C16 C11 Mo2 Mo3 138.2(7)
B4 B3 Mo3 Mo2 -39.7(6)
B2 B3 Mo3 Mo2 -51(2)
Mo1 B3 Mo3 Mo2 -81.1(3)
B4 B3 Mo3 Mo1 41.4(6)
B2 B3 Mo3 Mo1 31(2)
Mo2 B3 Mo3 Mo1 81.1(3)
B6 Mo2 Mo3 B3 107.4(13)
B4 Mo2 Mo3 B3 22.2(4)
B2 Mo2 Mo3 B3 53(3)
B5 Mo2 Mo3 B3 65.0(5)
C15 Mo2 Mo3 B3 -142.8(4)
C14 Mo2 Mo3 B3 -131.4(4)
C13 Mo2 Mo3 B3 -97.1(4)
C12 Mo2 Mo3 B3 -68.8(4)
C11 Mo2 Mo3 B3 -79.6(6)
Mo4 Mo2 Mo3 B3 113.5(3)
B6 Mo2 Mo3 Mo1 45.7(13)
B4 Mo2 Mo3 Mo1 -39.5(3)
B2 Mo2 Mo3 Mo1 -9(3)
B3 Mo2 Mo3 Mo1 -61.7(3)
B5 Mo2 Mo3 Mo1 3.3(3)
C15 Mo2 Mo3 Mo1 155.5(3)
C14 Mo2 Mo3 Mo1 166.86(18)
C13 Mo2 Mo3 Mo1 -158.8(2)
C12 Mo2 Mo3 Mo1 -130.5(2)
C11 Mo2 Mo3 Mo1 -141.3(5)
Mo4 Mo2 Mo3 Mo1 51.76(4)
B2 Mo1 Mo3 B3 -49(4)
B4 Mo1 Mo3 B3 -22.9(4)
B6 Mo1 Mo3 B3 -105.8(13)
B5 Mo1 Mo3 B3 -65.3(4)
C4 Mo1 Mo3 B3 130.4(3)
C3 Mo1 Mo3 B3 95.8(3)
C2 Mo1 Mo3 B3 66.4(3)
C5 Mo1 Mo3 B3 141.4(4)
C1 Mo1 Mo3 B3 75.3(5)
Mo4 Mo1 Mo3 B3 -114.4(3)
B2 Mo1 Mo3 Mo2 13(4)
B4 Mo1 Mo3 Mo2 39.2(2)
B6 Mo1 Mo3 Mo2 -43.7(13)
B3 Mo1 Mo3 Mo2 62.1(3)
B5 Mo1 Mo3 Mo2 -3.2(3)
C4 Mo1 Mo3 Mo2 -167.51(18)
C3 Mo1 Mo3 Mo2 157.91(16)
C2 Mo1 Mo3 Mo2 128.51(18)
C5 Mo1 Mo3 Mo2 -156.4(3)
C1 Mo1 Mo3 Mo2 137.4(4)
Mo4 Mo1 Mo3 Mo2 -52.33(4)
B4 B3 B2 Cl1 -178.8(7)
Mo2 B3 B2 Cl1 -132.6(10)
Mo1 B3 B2 Cl1 138.3(11)
Mo3 B3 B2 Cl1 -7.8(13)
B4 B3 B2 Mo1 42.9(8)
Mo2 B3 B2 Mo1 89.1(5)
Mo3 B3 B2 Mo1 -146(2)
B4 B3 B2 Mo2 -46.2(7)
Mo1 B3 B2 Mo2 -89.1(5)
Mo3 B3 B2 Mo2 125(2)
B4 Mo1 B2 B3 -29.0(6)
B6 Mo1 B2 B3 -113.4(14)
B5 Mo1 B2 B3 -70.9(7)
C4 Mo1 B2 B3 124.1(6)
C3 Mo1 B2 B3 88.6(6)
C2 Mo1 B2 B3 55.3(8)
C5 Mo1 B2 B3 138.1(9)
C1 Mo1 B2 B3 51.5(17)
Mo4 Mo1 B2 B3 -120.7(6)
Mo3 Mo1 B2 B3 124(4)
B4 Mo1 B2 Cl1 -126.5(18)
B6 Mo1 B2 Cl1 149(2)
B3 Mo1 B2 Cl1 -97.6(19)
B5 Mo1 B2 Cl1 -168.5(17)
C4 Mo1 B2 Cl1 27(2)
C3 Mo1 B2 Cl1 -9.0(19)
C2 Mo1 B2 Cl1 -42(2)
C5 Mo1 B2 Cl1 40(3)
C1 Mo1 B2 Cl1 -46(3)
Mo4 Mo1 B2 Cl1 141.7(18)
Mo3 Mo1 B2 Cl1 27(2)
B4 Mo1 B2 Mo2 40.9(5)
B6 Mo1 B2 Mo2 -43.5(14)
B3 Mo1 B2 Mo2 69.9(7)
B5 Mo1 B2 Mo2 -1.1(7)
C4 Mo1 B2 Mo2 -166.0(3)
C3 Mo1 B2 Mo2 158.5(4)
C2 Mo1 B2 Mo2 125.2(4)
C5 Mo1 B2 Mo2 -152.1(7)
C1 Mo1 B2 Mo2 121.3(12)
Mo4 Mo1 B2 Mo2 -50.9(5)
Mo3 Mo1 B2 Mo2 -166(4)
B6 Mo2 B2 B3 118.4(14)
B4 Mo2 B2 B3 31.2(6)
B5 Mo2 B2 B3 73.6(7)
C15 Mo2 B2 B3 -139.5(9)
C14 Mo2 B2 B3 -122.5(6)
C13 Mo2 B2 B3 -86.5(7)
C12 Mo2 B2 B3 -52.6(9)
C11 Mo2 B2 B3 -44.2(19)
Mo4 Mo2 B2 B3 123.0(6)
Mo3 Mo2 B2 B3 -118(3)
B6 Mo2 B2 Cl1 -146(2)
B4 Mo2 B2 Cl1 127.2(16)
B3 Mo2 B2 Cl1 96.0(17)
B5 Mo2 B2 Cl1 169.7(14)
C15 Mo2 B2 Cl1 -43(2)
C14 Mo2 B2 Cl1 -26.5(18)
C13 Mo2 B2 Cl1 9.5(17)
C12 Mo2 B2 Cl1 43.5(18)
C11 Mo2 B2 Cl1 52(3)
Mo4 Mo2 B2 Cl1 -140.9(15)
Mo3 Mo2 B2 Cl1 -21.7(13)
B6 Mo2 B2 Mo1 45.8(14)
B4 Mo2 B2 Mo1 -41.4(5)
B3 Mo2 B2 Mo1 -72.6(7)
B5 Mo2 B2 Mo1 1.1(7)
C15 Mo2 B2 Mo1 147.9(8)
C14 Mo2 B2 Mo1 164.9(3)
C13 Mo2 B2 Mo1 -159.1(4)
C12 Mo2 B2 Mo1 -125.1(5)
C11 Mo2 B2 Mo1 -116.8(13)
Mo4 Mo2 B2 Mo1 50.5(5)
Mo3 Mo2 B2 Mo1 170(3)
B4 B5 Mo4 Mo1 -38.6(6)
B6 B5 Mo4 Mo1 -48(4)
Mo2 B5 Mo4 Mo1 -80.1(3)
B4 B5 Mo4 Mo2 41.5(6)
B6 B5 Mo4 Mo2 32(4)
Mo1 B5 Mo4 Mo2 80.1(3)
B2 Mo1 Mo4 B5 105.9(7)
B4 Mo1 Mo4 B5 22.6(4)
B6 Mo1 Mo4 B5 71(6)
B3 Mo1 Mo4 B5 64.5(4)
C4 Mo1 Mo4 B5 -135.9(4)
C3 Mo1 Mo4 B5 -140.8(5)
C2 Mo1 Mo4 B5 -67.3(5)
C5 Mo1 Mo4 B5 -103.3(4)
C1 Mo1 Mo4 B5 -70.7(4)
Mo3 Mo1 Mo4 B5 114.2(3)
B2 Mo1 Mo4 Mo2 43.7(6)
B4 Mo1 Mo4 Mo2 -39.6(3)
B6 Mo1 Mo4 Mo2 8(6)
B3 Mo1 Mo4 Mo2 2.3(3)
B5 Mo1 Mo4 Mo2 -62.2(3)
C4 Mo1 Mo4 Mo2 161.91(18)
C3 Mo1 Mo4 Mo2 157.0(3)
C2 Mo1 Mo4 Mo2 -129.5(3)
C5 Mo1 Mo4 Mo2 -165.51(18)
C1 Mo1 Mo4 Mo2 -132.9(2)
Mo3 Mo1 Mo4 Mo2 51.95(4)
B6 Mo2 Mo4 B5 -76(8)
B4 Mo2 Mo4 B5 -24.3(4)
B2 Mo2 Mo4 B5 -105.9(6)
B3 Mo2 Mo4 B5 -66.4(4)
C15 Mo2 Mo4 B5 102.0(4)
C14 Mo2 Mo4 B5 134.3(4)
C13 Mo2 Mo4 B5 138.5(5)
C12 Mo2 Mo4 B5 67.0(5)
C11 Mo2 Mo4 B5 69.4(4)
Mo3 Mo2 Mo4 B5 -116.9(3)
B6 Mo2 Mo4 Mo1 -12(8)
B4 Mo2 Mo4 Mo1 39.9(3)
B2 Mo2 Mo4 Mo1 -41.8(5)
B3 Mo2 Mo4 Mo1 -2.3(3)
B5 Mo2 Mo4 Mo1 64.1(3)
C15 Mo2 Mo4 Mo1 166.1(2)
C14 Mo2 Mo4 Mo1 -161.6(2)
C13 Mo2 Mo4 Mo1 -157.4(4)
C12 Mo2 Mo4 Mo1 131.1(4)
C11 Mo2 Mo4 Mo1 133.5(2)
Mo3 Mo2 Mo4 Mo1 -52.77(4)
B4 B5 B6 Cl2 179.3(12)
Mo4 B5 B6 Cl2 -8(2)
Mo2 B5 B6 Cl2 135(2)
Mo1 B5 B6 Cl2 -135(2)
B4 B5 B6 Mo2 44.3(13)
Mo4 B5 B6 Mo2 -143(5)
Mo1 B5 B6 Mo2 90.3(11)
B4 B5 B6 Mo1 -46.0(12)
Mo4 B5 B6 Mo1 127(4)
Mo2 B5 B6 Mo1 -90.3(11)
B4 Mo2 B6 B5 -31.6(11)
B2 Mo2 B6 B5 -114.1(13)
B3 Mo2 B6 B5 -74.4(12)
C15 Mo2 B6 B5 94.4(12)
C14 Mo2 B6 B5 129.2(9)
C13 Mo2 B6 B5 142(2)
C12 Mo2 B6 B5 47(4)
C11 Mo2 B6 B5 59.1(16)
Mo4 Mo2 B6 B5 96(8)
Mo3 Mo2 B6 B5 -124.6(12)
B4 Mo2 B6 Cl2 -117(3)
B2 Mo2 B6 Cl2 160(4)
B3 Mo2 B6 Cl2 -160(3)
B5 Mo2 B6 Cl2 -86(3)
C15 Mo2 B6 Cl2 9(4)
C14 Mo2 B6 Cl2 43(4)
C13 Mo2 B6 Cl2 56(5)
C12 Mo2 B6 Cl2 -39(6)
C11 Mo2 B6 Cl2 -27(4)
Mo4 Mo2 B6 Cl2 11(5)
Mo3 Mo2 B6 Cl2 150(3)
B4 Mo2 B6 Mo1 38.6(10)
B2 Mo2 B6 Mo1 -43.9(10)
B3 Mo2 B6 Mo1 -4.2(13)
B5 Mo2 B6 Mo1 70.2(13)
C15 Mo2 B6 Mo1 164.6(8)
C14 Mo2 B6 Mo1 -160.6(5)
C13 Mo2 B6 Mo1 -148(2)
C12 Mo2 B6 Mo1 117(3)
C11 Mo2 B6 Mo1 129.2(9)
Mo4 Mo2 B6 Mo1 167(9)
Mo3 Mo2 B6 Mo1 -54.4(10)
B2 Mo1 B6 B5 117.2(14)
B4 Mo1 B6 B5 32.5(11)
B3 Mo1 B6 B5 75.2(12)
C4 Mo1 B6 B5 -128.8(10)
C3 Mo1 B6 B5 -147(2)
C2 Mo1 B6 B5 -37(4)
C5 Mo1 B6 B5 -92.6(12)
C1 Mo1 B6 B5 -55.6(18)
Mo4 Mo1 B6 B5 -99(6)
Mo3 Mo1 B6 B5 125.0(12)
B2 Mo1 B6 Cl2 -158(4)
B4 Mo1 B6 Cl2 118(3)
B3 Mo1 B6 Cl2 160(3)
B5 Mo1 B6 Cl2 85(3)
C4 Mo1 B6 Cl2 -44(4)
C3 Mo1 B6 Cl2 -62(5)
C2 Mo1 B6 Cl2 48(6)
C5 Mo1 B6 Cl2 -8(4)
C1 Mo1 B6 Cl2 29(4)
Mo4 Mo1 B6 Cl2 -14(3)
Mo3 Mo1 B6 Cl2 -150(3)
B2 Mo1 B6 Mo2 46.2(11)
B4 Mo1 B6 Mo2 -38.5(11)
B3 Mo1 B6 Mo2 4.1(13)
B5 Mo1 B6 Mo2 -71.1(14)
C4 Mo1 B6 Mo2 160.1(5)
C3 Mo1 B6 Mo2 142(2)
C2 Mo1 B6 Mo2 -108(3)
C5 Mo1 B6 Mo2 -163.7(7)
C1 Mo1 B6 Mo2 -126.7(9)
Mo4 Mo1 B6 Mo2 -170(7)
Mo3 Mo1 B6 Mo2 53.9(11)
